data_7209890
loop_
_publ_author_name
'W\"ohlert, Susanne'
'Jess, Inke'
'Englert, Ulli'
'N\"ather, Christian'

_publ_section_title
;
 Synthesis and crystal structures of Zn(ii) and Co(ii) coordination
 compounds with ortho substituted pyridine ligands: two structure types
 and polymorphism in the region of their coexistence
;
_journal_issue 26
_journal_name_full CrystEngComm
_journal_page_first 5326
_journal_paper_doi 10.1039/c3ce40208h
_journal_volume 15
_journal_year 2013
_chemical_formula_moiety 'C12 H8 Cl2 Co N4 S2'
_chemical_formula_sum 'C12 H8 Cl2 Co N4 S2'
_chemical_formula_weight 402.17
_chemical_name_systematic
;
?
;
_space_group_IT_number 60
_symmetry_cell_setting orthorhombic
_symmetry_space_group_name_Hall '-P 2n 2ab'
_symmetry_space_group_name_H-M 'P b c n'
_atom_sites_solution_hydrogens geom
_atom_sites_solution_primary direct
_atom_sites_solution_secondary difmap
_audit_creation_method SHELXL-97
_cell_angle_alpha 90.00
_cell_angle_beta 90.00
_cell_angle_gamma 90.00
_cell_formula_units_Z 4
_cell_length_a 11.3570(8)
_cell_length_b 9.7125(5)
_cell_length_c 15.3910(12)
_cell_measurement_reflns_used 177770
_cell_measurement_temperature 293(2)
_cell_measurement_theta_max 29.01
_cell_measurement_theta_min 2.65
_cell_volume 1697.7(2)
_computing_cell_refinement 'X-Area (Stoe, 2008)'
_computing_data_collection 'X-Area (Stoe, 2008)'
_computing_data_reduction 'X-Area (Stoe, 2008)'
_computing_molecular_graphics
;
XP in SHELXTL (Sheldrick, 2008) and Diamond (Brandenburg, 2011)
;
_computing_publication_material 'XCIF in SHELXTL (Sheldrick, 2008)'
_computing_structure_refinement 'SHELXL-97 (Sheldrick, 1997)'
_computing_structure_solution 'SHELXS-97 (Sheldrick, 1990)'
_diffrn_ambient_temperature 293(2)
_diffrn_measured_fraction_theta_full 0.998
_diffrn_measured_fraction_theta_max 0.998
_diffrn_measurement_device_type 'STOE IPDS-2'
_diffrn_measurement_method 'omega scan'
_diffrn_radiation_monochromator graphite
_diffrn_radiation_source 'fine-focus sealed tube'
_diffrn_radiation_type MoK\a
_diffrn_radiation_wavelength 0.71073
_diffrn_reflns_av_R_equivalents 0.0397
_diffrn_reflns_av_sigmaI/netI 0.0164
_diffrn_reflns_limit_h_max 15
_diffrn_reflns_limit_h_min -15
_diffrn_reflns_limit_k_max 13
_diffrn_reflns_limit_k_min -13
_diffrn_reflns_limit_l_max 21
_diffrn_reflns_limit_l_min -19
_diffrn_reflns_number 17770
_diffrn_reflns_theta_full 29.01
_diffrn_reflns_theta_max 29.01
_diffrn_reflns_theta_min 2.65
_diffrn_standards_decay_% 0
_diffrn_standards_interval_time 0
_diffrn_standards_number 0
_exptl_absorpt_coefficient_mu 1.567
_exptl_absorpt_correction_T_max 0.9346
_exptl_absorpt_correction_T_min 0.7759
_exptl_absorpt_correction_type numerical
_exptl_absorpt_process_details 'X-Shape and X-Red32 (Stoe, 2008)'
_exptl_crystal_colour blue
_exptl_crystal_density_diffrn 1.573
_exptl_crystal_density_method 'not measured'
_exptl_crystal_description block
_exptl_crystal_F_000 804
_exptl_crystal_size_max 0.0800
_exptl_crystal_size_mid 0.0656
_exptl_crystal_size_min 0.0407
_refine_diff_density_max 0.220
_refine_diff_density_min -0.247
_refine_diff_density_rms 0.038
_refine_ls_extinction_method none
_refine_ls_goodness_of_fit_ref 1.186
_refine_ls_hydrogen_treatment constr
_refine_ls_matrix_type full
_refine_ls_number_parameters 96
_refine_ls_number_reflns 2257
_refine_ls_number_restraints 0
_refine_ls_restrained_S_all 1.186
_refine_ls_R_factor_all 0.0685
_refine_ls_R_factor_gt 0.0507
_refine_ls_shift/su_max 0.000
_refine_ls_shift/su_mean 0.000
_refine_ls_structure_factor_coef Fsqd
_refine_ls_weighting_details 'calc w=1/[\s^2^(Fo^2^)+(0.0283P)^2^+0.6678P] where P=(Fo^2^+2Fc^2^)/3'
_refine_ls_weighting_scheme calc
_refine_ls_wR_factor_gt 0.0921
_refine_ls_wR_factor_ref 0.0986
_reflns_number_gt 1759
_reflns_number_total 2257
_reflns_threshold_expression >2sigma(I)
_cod_data_source_file c3ce40208h.txt
_cod_data_source_block woe1754
_cod_original_sg_symbol_H-M 'P bcn'
_cod_database_code 7209890

loop_
_symmetry_equiv_pos_as_xyz
'x, y, z'
'-x+1/2, -y+1/2, z+1/2'
'-x, y, -z+1/2'
'x+1/2, -y+1/2, -z'
'-x, -y, -z'
'x-1/2, y-1/2, -z-1/2'
'x, -y, z-1/2'
'-x-1/2, y-1/2, z'

loop_
_atom_site_label
_atom_site_type_symbol
_atom_site_fract_x
_atom_site_fract_y
_atom_site_fract_z
_atom_site_U_iso_or_equiv
_atom_site_adp_type
_atom_site_occupancy
_atom_site_symmetry_multiplicity
_atom_site_calc_flag
_atom_site_refinement_flags
Co1 Co 0.0000 0.16027(6) 0.2500 0.06590(17) Uani 1 2 d S
N1 N 0.0806(2) 0.0425(3) 0.33180(17) 0.0808(7) Uani 1 1 d .
C1 C 0.1143(2) -0.0494(3) 0.37321(18) 0.0679(7) Uani 1 1 d .
S1 S 0.15922(8) -0.17761(10) 0.42968(6) 0.0944(3) Uani 1 1 d .
N10 N 0.13142(18) 0.2660(2) 0.18972(14) 0.0643(5) Uani 1 1 d .
C10 C 0.1108(2) 0.3621(3) 0.13021(19) 0.0747(7) Uani 1 1 d .
C11 C 0.1969(3) 0.4275(3) 0.0832(2) 0.0843(8) Uani 1 1 d .
H11 H 0.1782 0.4959 0.0432 0.101 Uiso 1 1 calc R
C12 C 0.3115(3) 0.3886(4) 0.0973(2) 0.0898(10) Uani 1 1 d .
H12 H 0.3722 0.4280 0.0652 0.108 Uiso 1 1 calc R
C13 C 0.3355(3) 0.2914(4) 0.1589(2) 0.0905(10) Uani 1 1 d .
H13 H 0.4129 0.2655 0.1702 0.109 Uiso 1 1 calc R
C14 C 0.2445(2) 0.2324(3) 0.20395(19) 0.0761(7) Uani 1 1 d .
H14 H 0.2617 0.1665 0.2459 0.091 Uiso 1 1 calc R
Cl1 Cl -0.03500(8) 0.40131(13) 0.11456(7) 0.1230(4) Uani 1 1 d .

loop_
_atom_site_aniso_label
_atom_site_aniso_U_11
_atom_site_aniso_U_22
_atom_site_aniso_U_33
_atom_site_aniso_U_23
_atom_site_aniso_U_13
_atom_site_aniso_U_12
Co1 0.0511(2) 0.0696(3) 0.0770(3) 0.000 0.0042(2) 0.000
N1 0.0670(13) 0.0822(16) 0.0933(17) 0.0098(14) 0.0002(13) -0.0016(12)
C1 0.0505(13) 0.0796(18) 0.0735(16) -0.0049(15) -0.0015(12) -0.0075(12)
S1 0.0882(6) 0.0950(6) 0.1001(6) 0.0174(5) -0.0207(5) 0.0035(5)
N10 0.0555(11) 0.0672(13) 0.0701(13) -0.0027(11) 0.0006(10) -0.0036(10)
C10 0.0665(16) 0.083(2) 0.0747(17) 0.0021(15) 0.0009(13) -0.0056(14)
C11 0.086(2) 0.089(2) 0.0772(18) 0.0079(17) -0.0007(16) -0.0198(17)
C12 0.077(2) 0.110(3) 0.083(2) -0.002(2) 0.0032(16) -0.0343(18)
C13 0.0541(15) 0.111(3) 0.106(2) 0.005(2) -0.0027(16) -0.0152(16)
C14 0.0580(14) 0.0832(19) 0.0872(18) 0.0027(16) 0.0011(14) -0.0065(13)
Cl1 0.0762(5) 0.1652(10) 0.1275(8) 0.0612(7) 0.0071(5) 0.0243(6)

loop_
_atom_type_symbol
_atom_type_description
_atom_type_scat_dispersion_real
_atom_type_scat_dispersion_imag
_atom_type_scat_source
C C 0.0033 0.0016 'International Tables Vol C Tables 4.2.6.8 and 6.1.1.4'
H H 0.0000 0.0000 'International Tables Vol C Tables 4.2.6.8 and 6.1.1.4'
N N 0.0061 0.0033 'International Tables Vol C Tables 4.2.6.8 and 6.1.1.4'
S S 0.1246 0.1234 'International Tables Vol C Tables 4.2.6.8 and 6.1.1.4'
Cl Cl 0.1484 0.1585 'International Tables Vol C Tables 4.2.6.8 and 6.1.1.4'
Co Co 0.3494 0.9721 'International Tables Vol C Tables 4.2.6.8 and 6.1.1.4'

loop_
_geom_angle_atom_site_label_1
_geom_angle_atom_site_label_2
_geom_angle_atom_site_label_3
_geom_angle
_geom_angle_site_symmetry_1
_geom_angle_site_symmetry_3
N1 Co1 N1 107.40(15) 3 .
N1 Co1 N10 110.45(10) 3 .
N1 Co1 N10 104.37(9) . .
N1 Co1 N10 104.37(9) 3 3
N1 Co1 N10 110.45(10) . 3
N10 Co1 N10 119.39(12) . 3
C1 N1 Co1 165.6(2) . .
N1 C1 S1 179.1(3) . .
C10 N10 C14 116.8(2) . .
C10 N10 Co1 122.68(18) . .
C14 N10 Co1 120.26(19) . .
N10 C10 C11 124.3(3) . .
N10 C10 Cl1 115.0(2) . .
C11 C10 Cl1 120.7(3) . .
C10 C11 C12 117.7(3) . .
C13 C12 C11 119.3(3) . .
C12 C13 C14 119.4(3) . .
N10 C14 C13 122.5(3) . .

loop_
_geom_bond_atom_site_label_1
_geom_bond_atom_site_label_2
_geom_bond_distance
_geom_bond_site_symmetry_2
Co1 N1 1.932(3) 3
Co1 N1 1.932(3) .
Co1 N10 2.036(2) .
Co1 N10 2.036(2) 3
N1 C1 1.162(3) .
C1 S1 1.602(3) .
N10 C10 1.329(3) .
N10 C14 1.344(3) .
C10 C11 1.371(4) .
C10 Cl1 1.716(3) .
C11 C12 1.373(5) .
C12 C13 1.366(5) .
C13 C14 1.370(4) .
